data_7152109
loop_
_publ_author_name
'Milne, Mark'
'Chicas, Kirby'
'Li, Alex'
'Bartha, Robert'
'Hudson, Robert H. E.'

_publ_section_title
;
 ParaCEST MRI contrast agents capable of derivatization via"click"
 chemistry.
;
_journal_issue 2
_journal_name_full 'Organic &amp; biomolecular chemistry'
_journal_page_first 287
_journal_page_last 292
_journal_paper_doi 10.1039/c1ob06162c
_journal_volume 10
_journal_year 2012
_chemical_formula_moiety 'C28 H42 N8 O5 Tb, C3 H6 O, 3(H2 O), 2(Cl H), H O, Cl'
_chemical_formula_sum 'C31 H57 Cl3 N8 O10 Tb'
_chemical_formula_weight 967.12
_chemical_name_systematic
;
?
;
_space_group_IT_number 2
_symmetry_cell_setting triclinic
_symmetry_space_group_name_Hall '-P 1'
_symmetry_space_group_name_H-M 'P -1'
_atom_sites_solution_hydrogens geom
_atom_sites_solution_primary direct
_atom_sites_solution_secondary difmap
_audit_creation_method SHELXL-97
_cell_angle_alpha 113.338(2)
_cell_angle_beta 103.205(3)
_cell_angle_gamma 99.220(2)
_cell_formula_units_Z 2
_cell_length_a 10.8916(5)
_cell_length_b 14.3620(6)
_cell_length_c 15.4604(10)
_cell_measurement_reflns_used 9943
_cell_measurement_temperature 150(2)
_cell_measurement_theta_max 27.67
_cell_measurement_theta_min 2.56
_cell_volume 2075.0(2)
_computing_cell_refinement 'Bruker SAINT'
_computing_data_collection 'Bruker APEX2'
_computing_data_reduction 'Bruker SAINT'
_computing_molecular_graphics 'Bruker SHELXTL'
_computing_publication_material 'Bruker SHELXTL'
_computing_structure_refinement 'SHELXL-97 (Sheldrick, 1997)'
_computing_structure_solution 'SHELXS-97 (Sheldrick, 1990)'
_diffrn_ambient_temperature 150(2)
_diffrn_measured_fraction_theta_full 1.000
_diffrn_measured_fraction_theta_max 1.000
_diffrn_measurement_device_type 'Bruker APEX-II CCD'
_diffrn_measurement_method '\f and \w scans'
_diffrn_radiation_monochromator graphite
_diffrn_radiation_source 'fine-focus sealed tube'
_diffrn_radiation_type MoK\a
_diffrn_radiation_wavelength 0.71073
_diffrn_reflns_av_R_equivalents 0.0518
_diffrn_reflns_av_sigmaI/netI 0.0170
_diffrn_reflns_limit_h_max 14
_diffrn_reflns_limit_h_min -14
_diffrn_reflns_limit_k_max 19
_diffrn_reflns_limit_k_min -19
_diffrn_reflns_limit_l_max 20
_diffrn_reflns_limit_l_min -20
_diffrn_reflns_number 246235
_diffrn_reflns_theta_full 28.70
_diffrn_reflns_theta_max 28.70
_diffrn_reflns_theta_min 1.52
_diffrn_standards_number 0
_exptl_absorpt_coefficient_mu 1.957
_exptl_absorpt_correction_T_max 0.9436
_exptl_absorpt_correction_T_min 0.8179
_exptl_absorpt_correction_type multi-scan
_exptl_crystal_colour colourless
_exptl_crystal_density_diffrn 1.548
_exptl_crystal_density_method 'not measured'
_exptl_crystal_description block
_exptl_crystal_F_000 990
_exptl_crystal_size_max 0.11
_exptl_crystal_size_mid 0.07
_exptl_crystal_size_min 0.03
_refine_diff_density_max 1.591
_refine_diff_density_min -1.077
_refine_diff_density_rms 0.084
_refine_ls_extinction_method none
_refine_ls_goodness_of_fit_ref 1.066
_refine_ls_hydrogen_treatment mixed
_refine_ls_matrix_type full
_refine_ls_number_parameters 513
_refine_ls_number_reflns 10723
_refine_ls_number_restraints 15
_refine_ls_restrained_S_all 1.066
_refine_ls_R_factor_all 0.0263
_refine_ls_R_factor_gt 0.0224
_refine_ls_shift/su_max 0.001
_refine_ls_shift/su_mean 0.000
_refine_ls_structure_factor_coef Fsqd
_refine_ls_weighting_details 'calc w=1/[\s^2^(Fo^2^)+(0.0288P)^2^+2.5533P] where P=(Fo^2^+2Fc^2^)/3'
_refine_ls_weighting_scheme calc
_refine_ls_wR_factor_gt 0.0574
_refine_ls_wR_factor_ref 0.0598
_reflns_number_gt 9933
_reflns_number_total 10723
_reflns_threshold_expression >2sigma(I)
_cod_data_source_file c1ob06162c.txt
_cod_data_source_block b10069ap-1
_cod_depositor_comments
;
The following automatic conversions were performed:

'_symmetry_cell_setting' value 'Triclinic' changed to 'triclinic'
according to /home/saulius/struct/CIF-dictionaries/cif_core.dic
dictionary named 'cif_core.dic' version 2.4.1 from 2010-06-29.

Automatic conversion script
Id: cif_fix_values 1715 2011-07-08 13:25:40Z adriana 
;
_cod_original_cell_volume 2075.04(19)
_cod_original_sg_symbol_H-M P-1
_cod_database_code 7152109

loop_
_symmetry_equiv_pos_as_xyz
'x, y, z'
'-x, -y, -z'

loop_
_atom_site_label
_atom_site_type_symbol
_atom_site_fract_x
_atom_site_fract_y
_atom_site_fract_z
_atom_site_U_iso_or_equiv
_atom_site_adp_type
_atom_site_occupancy
_atom_site_symmetry_multiplicity
_atom_site_calc_flag
_atom_site_refinement_flags
Tb1 Tb 0.383711(9) 0.370486(7) 0.266009(7) 0.01312(3) Uani 1 1 d .
Cl1 Cl 0.96212(6) 0.36492(5) 0.54814(5) 0.03005(12) Uani 1 1 d .
Cl2 Cl 1.02168(6) 0.66259(5) 0.12544(5) 0.03165(12) Uani 1 1 d D
Cl3 Cl 0.43733(7) 0.85166(5) 0.16382(5) 0.03766(14) Uani 1 1 d D
O6S O 0.2720(2) 0.82990(15) 0.30128(14) 0.0326(4) Uani 1 1 d D
H6E H 0.2019(18) 0.791(2) 0.2569(18) 0.049 Uiso 1 1 d D
H6D H 0.320(3) 0.844(3) 0.271(2) 0.049 Uiso 1 1 d D
O1 O 0.50924(14) 0.24826(12) 0.25050(11) 0.0193(3) Uani 1 1 d .
O2 O 0.33170(14) 0.32826(11) 0.38863(11) 0.0169(3) Uani 1 1 d .
O9S O 0.81152(17) 0.42543(16) 0.38904(15) 0.0336(4) Uani 1 1 d D
H9E H 0.864(3) 0.4765(19) 0.394(3) 0.050 Uiso 1 1 d D
H9D H 0.853(3) 0.404(3) 0.425(2) 0.050 Uiso 1 1 d D
O7S O 0.0594(2) 0.8695(2) 0.09065(18) 0.0530(6) Uani 1 1 d D
O4 O 0.55506(15) 0.46085(12) 0.23424(11) 0.0188(3) Uani 1 1 d .
O3 O 0.37274(14) 0.54417(11) 0.37200(11) 0.0174(3) Uani 1 1 d .
O8S O 0.2188(3) 0.6464(2) 0.00866(19) 0.0603(7) Uani 1 1 d D
N6 N 0.34903(18) 0.70490(14) 0.39337(13) 0.0186(3) Uani 1 1 d .
H6 H 0.3316 0.7458 0.3651 0.022 Uiso 1 1 calc R
O6 O 0.57710(14) 0.44941(12) 0.41409(11) 0.0183(3) Uani 1 1 d D
H6F H 0.6471(17) 0.442(2) 0.405(2) 0.028 Uiso 1 1 d D
H6G H 0.572(3) 0.439(2) 0.4616(15) 0.028 Uiso 1 1 d D
O5 O 0.9262(3) 0.9843(3) 0.2310(3) 0.0754(8) Uani 1 1 d .
N1 N 0.53180(19) 0.08412(15) 0.20764(15) 0.0236(4) Uani 1 1 d .
H1 H 0.4934 0.0172 0.1884 0.028 Uiso 1 1 calc R
N2 N 0.24058(17) 0.17026(14) 0.17342(13) 0.0171(3) Uani 1 1 d .
N3 N 0.13532(17) 0.35286(14) 0.25772(13) 0.0166(3) Uani 1 1 d .
N4 N 0.20028(18) 0.31156(14) 0.47822(14) 0.0192(3) Uani 1 1 d .
H4 H 0.1243 0.3146 0.4882 0.023 Uiso 1 1 calc R
N5 N 0.27396(17) 0.46188(14) 0.16592(13) 0.0178(3) Uani 1 1 d .
N7 N 0.37752(17) 0.27808(14) 0.07920(13) 0.0179(3) Uani 1 1 d .
N8 N 0.69405(19) 0.46449(15) 0.14628(14) 0.0235(4) Uani 1 1 d .
H8 H 0.7151 0.4304 0.0929 0.028 Uiso 1 1 calc R
C26 C 0.3764(2) 0.74659(17) 0.50125(16) 0.0204(4) Uani 1 1 d .
H26A H 0.3040 0.7096 0.5149 0.025 Uiso 1 1 calc R
H26B H 0.4585 0.7336 0.5310 0.025 Uiso 1 1 calc R
C1 C 0.4616(2) 0.15218(17) 0.22440(15) 0.0184(4) Uani 1 1 d .
C2 C 0.6718(2) 0.1164(2) 0.22011(19) 0.0282(5) Uani 1 1 d .
H2A H 0.7145 0.0656 0.2339 0.034 Uiso 1 1 calc R
H2B H 0.7134 0.1867 0.2781 0.034 Uiso 1 1 calc R
C3 C 0.6932(2) 0.12103(19) 0.13138(19) 0.0275(5) Uani 1 1 d .
C4 C 0.7093(3) 0.1256(2) 0.0599(2) 0.0340(6) Uani 1 1 d .
H4A H 0.7222 0.1293 0.0025 0.041 Uiso 1 1 calc R
C5 C 0.3187(2) 0.11173(17) 0.21241(16) 0.0194(4) Uani 1 1 d .
H5A H 0.2857 0.0354 0.1659 0.023 Uiso 1 1 calc R
H5B H 0.3097 0.1213 0.2775 0.023 Uiso 1 1 calc R
C6 C 0.1132(2) 0.15833(17) 0.19391(17) 0.0207(4) Uani 1 1 d .
H6A H 0.1282 0.1626 0.2612 0.025 Uiso 1 1 calc R
H6B H 0.0526 0.0880 0.1451 0.025 Uiso 1 1 calc R
C7 C 0.0506(2) 0.24354(17) 0.18761(17) 0.0222(4) Uani 1 1 d .
H7A H 0.0300 0.2355 0.1188 0.027 Uiso 1 1 calc R
H7B H -0.0333 0.2333 0.2019 0.027 Uiso 1 1 calc R
C8 C 0.1315(2) 0.37807(17) 0.35932(16) 0.0191(4) Uani 1 1 d .
H8C H 0.0416 0.3465 0.3559 0.023 Uiso 1 1 calc R
H8D H 0.1532 0.4556 0.3989 0.023 Uiso 1 1 calc R
C9 C 0.2279(2) 0.33599(16) 0.40989(15) 0.0166(4) Uani 1 1 d .
C10 C 0.2930(2) 0.27955(19) 0.53795(17) 0.0238(4) Uani 1 1 d .
H10A H 0.3827 0.3258 0.5584 0.029 Uiso 1 1 calc R
H10B H 0.2706 0.2894 0.5990 0.029 Uiso 1 1 calc R
C11 C 0.2919(2) 0.16941(19) 0.48418(18) 0.0258(5) Uani 1 1 d .
C12 C 0.2907(3) 0.0799(2) 0.4407(2) 0.0352(6) Uani 1 1 d .
H12 H 0.2898 0.0083 0.4060 0.042 Uiso 1 1 calc R
C13 C 0.0838(2) 0.42852(17) 0.22594(16) 0.0199(4) Uani 1 1 d .
H13A H 0.1158 0.5000 0.2829 0.024 Uiso 1 1 calc R
H13B H -0.0134 0.4069 0.2049 0.024 Uiso 1 1 calc R
C14 C 0.1275(2) 0.43176(18) 0.14067(16) 0.0210(4) Uani 1 1 d .
H14A H 0.0897 0.3614 0.0823 0.025 Uiso 1 1 calc R
H14B H 0.0929 0.4832 0.1220 0.025 Uiso 1 1 calc R
C15 C 0.3057(2) 0.43306(17) 0.07100(16) 0.0209(4) Uani 1 1 d .
H15A H 0.3970 0.4730 0.0858 0.025 Uiso 1 1 calc R
H15B H 0.2463 0.4531 0.0269 0.025 Uiso 1 1 calc R
C16 C 0.2909(2) 0.31561(17) 0.01806(16) 0.0218(4) Uani 1 1 d .
H16A H 0.1982 0.2763 0.0002 0.026 Uiso 1 1 calc R
H16B H 0.3117 0.2994 -0.0445 0.026 Uiso 1 1 calc R
C17 C 0.5146(2) 0.30727(17) 0.07988(17) 0.0221(4) Uani 1 1 d .
H17A H 0.5139 0.3021 0.0140 0.027 Uiso 1 1 calc R
H17B H 0.5597 0.2566 0.0914 0.027 Uiso 1 1 calc R
C18 C 0.5901(2) 0.41770(17) 0.15915(16) 0.0195(4) Uani 1 1 d .
C19 C 0.7755(2) 0.57136(19) 0.21807(18) 0.0262(5) Uani 1 1 d .
H19A H 0.8560 0.5878 0.2012 0.031 Uiso 1 1 calc R
H19B H 0.8021 0.5759 0.2856 0.031 Uiso 1 1 calc R
C20 C 0.7018(3) 0.6483(2) 0.21664(19) 0.0328(5) Uani 1 1 d .
C21 C 0.6414(3) 0.7107(3) 0.2151(2) 0.0423(7) Uani 1 1 d .
H21 H 0.5935 0.7602 0.2139 0.051 Uiso 1 1 calc R
C22 C 0.3280(2) 0.16047(17) 0.03349(16) 0.0205(4) Uani 1 1 d .
H22A H 0.3995 0.1318 0.0551 0.025 Uiso 1 1 calc R
H22B H 0.3014 0.1312 -0.0399 0.025 Uiso 1 1 calc R
C23 C 0.2115(2) 0.12623(17) 0.06326(16) 0.0208(4) Uani 1 1 d .
H23A H 0.1374 0.1491 0.0357 0.025 Uiso 1 1 calc R
H23B H 0.1835 0.0481 0.0334 0.025 Uiso 1 1 calc R
C24 C 0.3288(2) 0.57754(17) 0.22848(16) 0.0204(4) Uani 1 1 d .
H24A H 0.2680 0.6139 0.2061 0.024 Uiso 1 1 calc R
H24B H 0.4137 0.6014 0.2199 0.024 Uiso 1 1 calc R
C25 C 0.34973(19) 0.60810(16) 0.33765(15) 0.0172(4) Uani 1 1 d .
C27 C 0.3898(2) 0.86000(19) 0.54629(17) 0.0267(5) Uani 1 1 d .
C28 C 0.4029(3) 0.9518(2) 0.5828(2) 0.0417(7) Uani 1 1 d .
H28 H 0.4134 1.0257 0.6121 0.050 Uiso 1 1 calc R
C29 C 0.9306(4) 1.0732(4) 0.3974(3) 0.0760(13) Uani 1 1 d .
H29A H 0.9401 1.1358 0.3855 0.114 Uiso 1 1 calc R
H29B H 1.0012 1.0878 0.4572 0.114 Uiso 1 1 calc R
H29C H 0.8454 1.0558 0.4067 0.114 Uiso 1 1 calc R
C31 C 0.9384(3) 0.9835(3) 0.3112(3) 0.0534(8) Uani 1 1 d .
C30 C 0.9648(4) 0.8905(3) 0.3271(3) 0.0641(10) Uani 1 1 d .
H30A H 0.9665 0.8355 0.2648 0.096 Uiso 1 1 calc R
H30B H 0.8952 0.8621 0.3479 0.096 Uiso 1 1 calc R
H30C H 1.0497 0.9134 0.3788 0.096 Uiso 1 1 calc R
H7D H 0.091(5) 0.821(3) 0.091(4) 0.096 Uiso 1 1 d D
H8E H 0.159(3) 0.648(4) 0.032(3) 0.096 Uiso 1 1 d D
H8F H 0.278(3) 0.701(2) 0.050(3) 0.096 Uiso 1 1 d D
H3G H 0.529(3) 0.827(4) 0.182(4) 0.096 Uiso 1 1 d D
H2G H 0.949(4) 0.642(4) 0.162(3) 0.096 Uiso 1 1 d D

loop_
_atom_site_aniso_label
_atom_site_aniso_U_11
_atom_site_aniso_U_22
_atom_site_aniso_U_33
_atom_site_aniso_U_23
_atom_site_aniso_U_13
_atom_site_aniso_U_12
Tb1 0.01326(5) 0.01356(5) 0.01161(5) 0.00381(3) 0.00517(3) 0.00462(3)
Cl1 0.0234(3) 0.0369(3) 0.0346(3) 0.0156(3) 0.0163(2) 0.0123(2)
Cl2 0.0303(3) 0.0350(3) 0.0300(3) 0.0149(3) 0.0108(2) 0.0077(2)
Cl3 0.0515(4) 0.0244(3) 0.0323(3) 0.0108(3) 0.0113(3) 0.0066(3)
O6S 0.0390(10) 0.0280(9) 0.0260(9) 0.0115(8) 0.0030(8) 0.0095(8)
O1 0.0175(7) 0.0167(7) 0.0204(7) 0.0050(6) 0.0060(6) 0.0054(6)
O2 0.0147(6) 0.0196(7) 0.0169(7) 0.0072(6) 0.0072(5) 0.0057(5)
O9S 0.0211(8) 0.0396(11) 0.0372(10) 0.0150(9) 0.0081(8) 0.0089(7)
O7S 0.0482(13) 0.0552(15) 0.0456(13) 0.0302(12) -0.0042(10) -0.0029(11)
O4 0.0204(7) 0.0202(7) 0.0166(7) 0.0069(6) 0.0098(6) 0.0057(6)
O3 0.0184(7) 0.0169(7) 0.0162(7) 0.0066(6) 0.0047(6) 0.0069(6)
O8S 0.0568(15) 0.0471(14) 0.0486(14) -0.0049(11) 0.0338(12) -0.0127(11)
N6 0.0232(9) 0.0163(8) 0.0160(8) 0.0065(7) 0.0061(7) 0.0073(7)
O6 0.0156(7) 0.0227(7) 0.0154(7) 0.0073(6) 0.0047(6) 0.0055(6)
O5 0.079(2) 0.084(2) 0.082(2) 0.0490(19) 0.0357(17) 0.0304(17)
N1 0.0234(9) 0.0206(9) 0.0280(10) 0.0100(8) 0.0096(8) 0.0103(7)
N2 0.0155(8) 0.0166(8) 0.0167(8) 0.0049(7) 0.0055(6) 0.0042(6)
N3 0.0158(8) 0.0181(8) 0.0143(8) 0.0054(7) 0.0049(6) 0.0059(6)
N4 0.0197(8) 0.0221(9) 0.0202(9) 0.0098(7) 0.0115(7) 0.0092(7)
N5 0.0206(8) 0.0188(8) 0.0131(8) 0.0054(7) 0.0058(7) 0.0070(7)
N7 0.0201(8) 0.0179(8) 0.0149(8) 0.0049(7) 0.0071(7) 0.0075(7)
N8 0.0254(9) 0.0252(10) 0.0211(9) 0.0076(8) 0.0148(8) 0.0068(8)
C26 0.0233(10) 0.0197(10) 0.0157(10) 0.0050(8) 0.0071(8) 0.0060(8)
C1 0.0205(10) 0.0202(10) 0.0142(9) 0.0064(8) 0.0064(8) 0.0080(8)
C2 0.0218(11) 0.0319(12) 0.0301(12) 0.0112(10) 0.0074(9) 0.0141(9)
C3 0.0198(10) 0.0242(11) 0.0327(13) 0.0076(10) 0.0062(9) 0.0083(9)
C4 0.0317(13) 0.0337(14) 0.0357(14) 0.0121(11) 0.0132(11) 0.0125(11)
C5 0.0201(10) 0.0174(9) 0.0210(10) 0.0082(8) 0.0076(8) 0.0061(8)
C6 0.0171(9) 0.0177(10) 0.0227(10) 0.0051(8) 0.0076(8) 0.0018(8)
C7 0.0143(9) 0.0211(10) 0.0233(11) 0.0048(9) 0.0030(8) 0.0030(8)
C8 0.0186(9) 0.0226(10) 0.0186(10) 0.0082(8) 0.0098(8) 0.0096(8)
C9 0.0168(9) 0.0139(9) 0.0152(9) 0.0029(7) 0.0057(7) 0.0032(7)
C10 0.0272(11) 0.0288(12) 0.0190(10) 0.0117(9) 0.0097(9) 0.0113(9)
C11 0.0252(11) 0.0297(12) 0.0283(12) 0.0170(10) 0.0107(9) 0.0098(9)
C12 0.0378(14) 0.0301(13) 0.0430(15) 0.0182(12) 0.0156(12) 0.0143(11)
C13 0.0174(9) 0.0231(10) 0.0198(10) 0.0086(8) 0.0058(8) 0.0104(8)
C14 0.0192(10) 0.0254(11) 0.0177(10) 0.0092(9) 0.0039(8) 0.0089(8)
C15 0.0290(11) 0.0226(10) 0.0150(9) 0.0093(8) 0.0093(8) 0.0114(9)
C16 0.0298(11) 0.0217(10) 0.0126(9) 0.0056(8) 0.0067(8) 0.0098(9)
C17 0.0247(10) 0.0211(10) 0.0209(10) 0.0063(9) 0.0128(9) 0.0076(8)
C18 0.0215(10) 0.0226(10) 0.0177(10) 0.0094(8) 0.0093(8) 0.0094(8)
C19 0.0241(11) 0.0277(12) 0.0236(11) 0.0090(10) 0.0105(9) 0.0017(9)
C20 0.0395(14) 0.0327(13) 0.0262(12) 0.0138(11) 0.0136(11) 0.0042(11)
C21 0.0517(18) 0.0464(17) 0.0379(16) 0.0249(14) 0.0185(14) 0.0153(14)
C22 0.0265(10) 0.0164(9) 0.0140(9) 0.0024(8) 0.0065(8) 0.0061(8)
C23 0.0216(10) 0.0184(10) 0.0157(10) 0.0034(8) 0.0039(8) 0.0033(8)
C24 0.0281(11) 0.0168(10) 0.0156(10) 0.0061(8) 0.0068(8) 0.0082(8)
C25 0.0137(8) 0.0195(10) 0.0166(9) 0.0061(8) 0.0051(7) 0.0051(7)
C27 0.0321(12) 0.0254(12) 0.0175(10) 0.0054(9) 0.0067(9) 0.0085(9)
C28 0.0578(19) 0.0265(13) 0.0293(14) 0.0045(11) 0.0079(13) 0.0126(13)
C29 0.046(2) 0.067(3) 0.078(3) 0.002(2) 0.007(2) 0.0175(19)
C31 0.0356(16) 0.053(2) 0.068(2) 0.0250(18) 0.0186(16) 0.0074(14)
C30 0.061(2) 0.048(2) 0.076(3) 0.022(2) 0.025(2) 0.0085(17)

loop_
_atom_type_symbol
_atom_type_description
_atom_type_scat_dispersion_real
_atom_type_scat_dispersion_imag
_atom_type_scat_source
C C 0.0033 0.0016 'International Tables Vol C Tables 4.2.6.8 and 6.1.1.4'
H H 0.0000 0.0000 'International Tables Vol C Tables 4.2.6.8 and 6.1.1.4'
N N 0.0061 0.0033 'International Tables Vol C Tables 4.2.6.8 and 6.1.1.4'
O O 0.0106 0.0060 'International Tables Vol C Tables 4.2.6.8 and 6.1.1.4'
Cl Cl 0.1484 0.1585 'International Tables Vol C Tables 4.2.6.8 and 6.1.1.4'
Tb Tb -0.1723 4.1537 'International Tables Vol C Tables 4.2.6.8 and 6.1.1.4'

loop_
_geom_angle_atom_site_label_1
_geom_angle_atom_site_label_2
_geom_angle_atom_site_label_3
_geom_angle
O4 Tb1 O2 142.94(5)
O4 Tb1 O1 83.10(5)
O2 Tb1 O1 85.42(5)
O4 Tb1 O3 85.79(5)
O2 Tb1 O3 83.37(5)
O1 Tb1 O3 144.37(5)
O4 Tb1 O6 71.69(5)
O2 Tb1 O6 71.24(5)
O1 Tb1 O6 71.95(5)
O3 Tb1 O6 72.42(5)
O4 Tb1 N5 74.30(5)
O2 Tb1 N5 131.57(5)
O1 Tb1 N5 139.94(5)
O3 Tb1 N5 67.04(5)
O6 Tb1 N5 128.10(5)
O4 Tb1 N7 66.97(5)
O2 Tb1 N7 140.46(5)
O1 Tb1 N7 71.63(5)
O3 Tb1 N7 133.19(5)
O6 Tb1 N7 127.07(5)
N5 Tb1 N7 69.20(5)
O4 Tb1 N3 141.93(5)
O2 Tb1 N3 66.68(5)
O1 Tb1 N3 131.57(5)
O3 Tb1 N3 73.14(5)
O6 Tb1 N3 127.66(5)
N5 Tb1 N3 68.41(5)
N7 Tb1 N3 105.24(5)
O4 Tb1 N2 131.51(5)
O2 Tb1 N2 73.23(5)
O1 Tb1 N2 66.07(5)
O3 Tb1 N2 140.25(5)
O6 Tb1 N2 126.15(5)
N5 Tb1 N2 105.75(6)
N7 Tb1 N2 68.17(5)
N3 Tb1 N2 68.25(5)
H6E O6S H6D 104(2)
C1 O1 Tb1 123.89(13)
C9 O2 Tb1 123.19(13)
H9E O9S H9D 106(2)
C18 O4 Tb1 122.57(14)
C25 O3 Tb1 121.08(13)
H8E O8S H8F 104(2)
C25 N6 C26 121.96(18)
C25 N6 H6 119.0
C26 N6 H6 119.0
Tb1 O6 H6F 116.6(19)
Tb1 O6 H6G 118(2)
H6F O6 H6G 109(2)
C1 N1 C2 122.0(2)
C1 N1 H1 119.0
C2 N1 H1 119.0
C5 N2 C6 109.41(16)
C5 N2 C23 110.15(16)
C6 N2 C23 108.14(16)
C5 N2 Tb1 106.47(12)
C6 N2 Tb1 111.41(12)
C23 N2 Tb1 111.25(12)
C8 N3 C7 109.52(17)
C8 N3 C13 109.14(16)
C7 N3 C13 108.80(16)
C8 N3 Tb1 106.68(12)
C7 N3 Tb1 111.26(12)
C13 N3 Tb1 111.40(12)
C9 N4 C10 121.54(18)
C9 N4 H4 119.2
C10 N4 H4 119.2
C24 N5 C15 108.52(16)
C24 N5 C14 109.87(17)
C15 N5 C14 108.21(16)
C24 N5 Tb1 107.33(12)
C15 N5 Tb1 110.89(12)
C14 N5 Tb1 111.97(12)
C17 N7 C22 108.82(16)
C17 N7 C16 110.61(17)
C22 N7 C16 108.08(16)
C17 N7 Tb1 106.43(12)
C22 N7 Tb1 112.62(12)
C16 N7 Tb1 110.28(12)
C18 N8 C19 121.93(19)
C18 N8 H8 119.0
C19 N8 H8 119.0
C27 C26 N6 110.29(18)
C27 C26 H26A 109.6
N6 C26 H26A 109.6
C27 C26 H26B 109.6
N6 C26 H26B 109.6
H26A C26 H26B 108.1
O1 C1 N1 122.5(2)
O1 C1 C5 119.45(18)
N1 C1 C5 118.06(19)
N1 C2 C3 111.9(2)
N1 C2 H2A 109.2
C3 C2 H2A 109.2
N1 C2 H2B 109.2
C3 C2 H2B 109.2
H2A C2 H2B 107.9
C4 C3 C2 179.1(3)
C3 C4 H4A 180.0
N2 C5 C1 109.60(17)
N2 C5 H5A 109.7
C1 C5 H5A 109.7
N2 C5 H5B 109.7
C1 C5 H5B 109.7
H5A C5 H5B 108.2
N2 C6 C7 111.17(17)
N2 C6 H6A 109.4
C7 C6 H6A 109.4
N2 C6 H6B 109.4
C7 C6 H6B 109.4
H6A C6 H6B 108.0
N3 C7 C6 113.49(17)
N3 C7 H7A 108.9
C6 C7 H7A 108.9
N3 C7 H7B 108.9
C6 C7 H7B 108.9
H7A C7 H7B 107.7
N3 C8 C9 110.84(16)
N3 C8 H8C 109.5
C9 C8 H8C 109.5
N3 C8 H8D 109.5
C9 C8 H8D 109.5
H8C C8 H8D 108.1
O2 C9 N4 122.32(19)
O2 C9 C8 120.31(18)
N4 C9 C8 117.34(18)
C11 C10 N4 112.63(19)
C11 C10 H10A 109.1
N4 C10 H10A 109.1
C11 C10 H10B 109.1
N4 C10 H10B 109.1
H10A C10 H10B 107.8
C12 C11 C10 179.7(3)
C11 C12 H12 180.0
N3 C13 C14 111.05(17)
N3 C13 H13A 109.4
C14 C13 H13A 109.4
N3 C13 H13B 109.4
C14 C13 H13B 109.4
H13A C13 H13B 108.0
N5 C14 C13 112.74(17)
N5 C14 H14A 109.0
C13 C14 H14A 109.0
N5 C14 H14B 109.0
C13 C14 H14B 109.0
H14A C14 H14B 107.8
N5 C15 C16 111.22(17)
N5 C15 H15A 109.4
C16 C15 H15A 109.4
N5 C15 H15B 109.4
C16 C15 H15B 109.4
H15A C15 H15B 108.0
N7 C16 C15 113.20(17)
N7 C16 H16A 108.9
C15 C16 H16A 108.9
N7 C16 H16B 108.9
C15 C16 H16B 108.9
H16A C16 H16B 107.8
N7 C17 C18 112.09(17)
N7 C17 H17A 109.2
C18 C17 H17A 109.2
N7 C17 H17B 109.2
C18 C17 H17B 109.2
H17A C17 H17B 107.9
O4 C18 N8 122.6(2)
O4 C18 C17 120.58(19)
N8 C18 C17 116.76(19)
N8 C19 C20 110.0(2)
N8 C19 H19A 109.7
C20 C19 H19A 109.7
N8 C19 H19B 109.7
C20 C19 H19B 109.7
H19A C19 H19B 108.2
C21 C20 C19 179.7(4)
C20 C21 H21 180.0
N7 C22 C23 111.33(17)
N7 C22 H22A 109.4
C23 C22 H22A 109.4
N7 C22 H22B 109.4
C23 C22 H22B 109.4
H22A C22 H22B 108.0
N2 C23 C22 113.36(17)
N2 C23 H23A 108.9
C22 C23 H23A 108.9
N2 C23 H23B 108.9
C22 C23 H23B 108.9
H23A C23 H23B 107.7
N5 C24 C25 111.83(17)
N5 C24 H24A 109.2
C25 C24 H24A 109.2
N5 C24 H24B 109.2
C25 C24 H24B 109.2
H24A C24 H24B 107.9
O3 C25 N6 123.09(19)
O3 C25 C24 120.30(18)
N6 C25 C24 116.52(18)
C28 C27 C26 178.8(3)
C27 C28 H28 180.0
C31 C29 H29A 109.5
C31 C29 H29B 109.5
H29A C29 H29B 109.5
C31 C29 H29C 109.5
H29A C29 H29C 109.5
H29B C29 H29C 109.5
O5 C31 C29 122.0(4)
O5 C31 C30 121.3(4)
C29 C31 C30 116.7(4)
C31 C30 H30A 109.5
C31 C30 H30B 109.5
H30A C30 H30B 109.5
C31 C30 H30C 109.5
H30A C30 H30C 109.5
H30B C30 H30C 109.5

loop_
_geom_bond_atom_site_label_1
_geom_bond_atom_site_label_2
_geom_bond_distance
Tb1 O4 2.3572(15)
Tb1 O2 2.3609(14)
Tb1 O1 2.3650(15)
Tb1 O3 2.4224(14)
Tb1 O6 2.4369(15)
Tb1 N5 2.6102(18)
Tb1 N7 2.6368(17)
Tb1 N3 2.6450(17)
Tb1 N2 2.6516(17)
Cl2 H2G 1.139(10)
Cl3 H3G 1.125(10)
O6S H6E 0.828(10)
O6S H6D 0.828(10)
O1 C1 1.253(3)
O2 C9 1.257(2)
O9S H9E 0.823(10)
O9S H9D 0.823(10)
O7S H7D 0.821(10)
O4 C18 1.259(3)
O3 C25 1.260(3)
O8S H8E 0.818(10)
O8S H8F 0.826(10)
N6 C25 1.316(3)
N6 C26 1.468(3)
N6 H6 0.8800
O6 H6F 0.822(10)
O6 H6G 0.819(9)
O5 C31 1.222(5)
N1 C1 1.318(3)
N1 C2 1.465(3)
N1 H1 0.8800
N2 C5 1.480(3)
N2 C6 1.491(3)
N2 C23 1.496(3)
N3 C8 1.478(3)
N3 C7 1.491(3)
N3 C13 1.493(3)
N4 C9 1.317(3)
N4 C10 1.464(3)
N4 H4 0.8800
N5 C24 1.482(3)
N5 C15 1.497(3)
N5 C14 1.498(3)
N7 C17 1.481(3)
N7 C22 1.494(3)
N7 C16 1.494(3)
N8 C18 1.319(3)
N8 C19 1.462(3)
N8 H8 0.8800
C26 C27 1.462(3)
C26 H26A 0.9900
C26 H26B 0.9900
C1 C5 1.512(3)
C2 C3 1.468(4)
C2 H2A 0.9900
C2 H2B 0.9900
C3 C4 1.183(4)
C4 H4A 0.9500
C5 H5A 0.9900
C5 H5B 0.9900
C6 C7 1.518(3)
C6 H6A 0.9900
C6 H6B 0.9900
C7 H7A 0.9900
C7 H7B 0.9900
C8 C9 1.511(3)
C8 H8C 0.9900
C8 H8D 0.9900
C10 C11 1.463(3)
C10 H10A 0.9900
C10 H10B 0.9900
C11 C12 1.188(4)
C12 H12 0.9500
C13 C14 1.515(3)
C13 H13A 0.9900
C13 H13B 0.9900
C14 H14A 0.9900
C14 H14B 0.9900
C15 C16 1.517(3)
C15 H15A 0.9900
C15 H15B 0.9900
C16 H16A 0.9900
C16 H16B 0.9900
C17 C18 1.508(3)
C17 H17A 0.9900
C17 H17B 0.9900
C19 C20 1.470(4)
C19 H19A 0.9900
C19 H19B 0.9900
C20 C21 1.198(4)
C21 H21 0.9500
C22 C23 1.520(3)
C22 H22A 0.9900
C22 H22B 0.9900
C23 H23A 0.9900
C23 H23B 0.9900
C24 C25 1.516(3)
C24 H24A 0.9900
C24 H24B 0.9900
C27 C28 1.179(4)
C28 H28 0.9500
C29 C31 1.473(5)
C29 H29A 0.9800
C29 H29B 0.9800
C29 H29C 0.9800
C31 C30 1.509(5)
C30 H30A 0.9800
C30 H30B 0.9800
C30 H30C 0.9800

loop_
_geom_hbond_atom_site_label_D
_geom_hbond_atom_site_label_H
_geom_hbond_atom_site_label_A
_geom_hbond_distance_DH
_geom_hbond_distance_HA
_geom_hbond_distance_DA
_geom_hbond_angle_DHA
_geom_hbond_site_symmetry_A
N6 H6 O6S 0.88 1.94 2.813(3) 173.3 .
O6 H6F O9S 0.822(10) 1.901(10) 2.723(2) 178(3) .
N1 H1 Cl3 0.88 2.21 3.074(2) 167.2 1_545
N8 H8 O8S 0.88 1.90 2.771(3) 171.1 2_665
